data_7051138
loop_
_publ_author_name
'Zhang Yu-hua'
'Yuan Jian-chao'
'Yin Yuan-qi'
'Zhou Zhong-yuan'
'Albert S. C. Chan'

_publ_section_title
;
 Synthesis and reactions of chiral clusters containing an SRuCoMo core
;
_journal_issue 7
_journal_name_full 'New J. Chem.'
_journal_page_first 939
_journal_page_last 944
_journal_paper_doi 10.1039/b102368n
_journal_volume 25
_journal_year 2001
_chemical_formula_sum 'C18 H11 Co Mo O11 Ru S'
_chemical_formula_weight 691.27
_chemical_name_systematic
; 
? 
;
_space_group_IT_number 14
_symmetry_cell_setting monoclinic
_symmetry_space_group_name_Hall '-P 2ybc'
_symmetry_space_group_name_H-M 'P 1 21/c 1'
_atom_sites_solution_hydrogens geom
_atom_sites_solution_primary direct
_atom_sites_solution_secondary difmap
_audit_creation_method SHELXL-97
_cell_angle_alpha 90.00
_cell_angle_beta 92.230(9)
_cell_angle_gamma 90.00
_cell_formula_units_Z 4
_cell_length_a 7.670(3)
_cell_length_b 22.001(10)
_cell_length_c 13.392(6)
_cell_measurement_reflns_used CCD
_cell_measurement_temperature 294(2)
_cell_measurement_theta_max 27.5
_cell_measurement_theta_min 1
_cell_volume 2258.2(17)
_computing_cell_refinement 'Bruker SMART'
_computing_data_collection 'Bruker SMART'
_computing_data_reduction 'Bruker SHELXTL'
_computing_molecular_graphics 'Bruker SHELXTL'
_computing_publication_material 'Bruker SHELXTL'
_computing_structure_refinement 'SHELXL-97 (Sheldrick, 1997)'
_computing_structure_solution 'SHELXS-97 (Sheldrick, 1990)'
_diffrn_ambient_temperature 294(2)
_diffrn_measured_fraction_theta_full 0.992
_diffrn_measured_fraction_theta_max 0.992
_diffrn_measurement_device_type 'CCD area detector'
_diffrn_measurement_method 'phi and omega scans'
_diffrn_radiation_monochromator graphite
_diffrn_radiation_source 'fine-focus sealed tube'
_diffrn_radiation_type MoK\a
_diffrn_radiation_wavelength 0.71073
_diffrn_reflns_av_R_equivalents 0.0798
_diffrn_reflns_av_sigmaI/netI 0.0744
_diffrn_reflns_limit_h_max 9
_diffrn_reflns_limit_h_min -7
_diffrn_reflns_limit_k_max 28
_diffrn_reflns_limit_k_min -25
_diffrn_reflns_limit_l_max 17
_diffrn_reflns_limit_l_min -16
_diffrn_reflns_number 14867
_diffrn_reflns_theta_full 27.55
_diffrn_reflns_theta_max 27.55
_diffrn_reflns_theta_min 2.40
_exptl_absorpt_coefficient_mu 2.082
_exptl_absorpt_correction_T_max 0.7883
_exptl_absorpt_correction_T_min 0.6809
_exptl_absorpt_correction_type SADABS
_exptl_crystal_density_diffrn 2.033
_exptl_crystal_density_method 'not measured'
_exptl_crystal_description PRISM
_exptl_crystal_F_000 1344
_exptl_crystal_size_max 0.20
_exptl_crystal_size_mid 0.18
_exptl_crystal_size_min 0.12
_refine_diff_density_max 0.955
_refine_diff_density_min -0.817
_refine_diff_density_rms 0.186
_refine_ls_extinction_coef 0.00000(15)
_refine_ls_extinction_expression Fc^*^=kFc[1+0.001xFc^2^\l^3^/sin(2\q)]^-1/4^
_refine_ls_extinction_method SHELXL
_refine_ls_goodness_of_fit_ref 0.955
_refine_ls_hydrogen_treatment mixed
_refine_ls_matrix_type full
_refine_ls_number_parameters 299
_refine_ls_number_reflns 5166
_refine_ls_number_restraints 0
_refine_ls_restrained_S_all 0.955
_refine_ls_R_factor_all 0.0880
_refine_ls_R_factor_gt 0.0594
_refine_ls_shift/su_max 0.010
_refine_ls_shift/su_mean 0.001
_refine_ls_structure_factor_coef Fsqd
_refine_ls_weighting_details 'calc w=1/[\s^2^(Fo^2^)+(0.1000P)^2^+0.0000P] where P=(Fo^2^+2Fc^2^)/3'
_refine_ls_weighting_scheme calc
_refine_ls_wR_factor_gt 0.1462
_refine_ls_wR_factor_ref 0.1659
_reflns_number_gt 3455
_reflns_number_total 5166
_reflns_threshold_expression >2sigma(I)
_cod_data_source_file b102368n.txt
_cod_data_source_block yin8
_cod_depositor_comments
;
The following automatic conversions were performed:
'_symmetry_cell_setting' value 'Monoclinic' changed to 'monoclinic'
according to '/home/saulius/struct/CIF-dictionaries/cif_core.dic'
dictionary named 'cif_core.dic' version 2.4.1 from 2010-06-29.

Automatic conversion script
Id: cif_fix_enum 1527 2010-12-29 10:47:43Z saulius 
;
_cod_original_cell_volume 2258.3(17)
_cod_original_sg_symbol_H-M P2(1)/c
_cod_database_code 7051138

loop_
_symmetry_equiv_pos_as_xyz
'x, y, z'
'-x, y+1/2, -z+1/2'
'-x, -y, -z'
'x, -y-1/2, z-1/2'

loop_
_atom_site_label
_atom_site_type_symbol
_atom_site_fract_x
_atom_site_fract_y
_atom_site_fract_z
_atom_site_U_iso_or_equiv
_atom_site_adp_type
_atom_site_occupancy
_atom_site_symmetry_multiplicity
_atom_site_calc_flag
_atom_site_refinement_flags
_atom_site_disorder_assembly
_atom_site_disorder_group
Ru1 Ru 0.22125(4) 0.526099(12) 0.17119(2) 0.04308(8) Uani 1 1 d . . .
Mo1 Mo 0.15939(3) 0.645508(11) 0.249965(18) 0.03051(6) Uani 1 1 d . . .
Co1 Co 0.04042(6) 0.539528(19) 0.33174(3) 0.03752(12) Uani 1 1 d . . .
S1 S -0.04814(11) 0.57324(4) 0.18334(6) 0.0391(2) Uani 1 1 d . . .
O1 O 0.5523(3) 0.75933(12) 0.29666(18) 0.0532(7) Uani 1 1 d . . .
O2 O 0.5695(3) 0.73749(12) 0.0606(2) 0.0589(8) Uani 1 1 d . . .
O3 O 0.8218(4) 0.78755(15) 0.0809(2) 0.0761(10) Uani 1 1 d . . .
O4 O 0.1783(4) 0.68387(12) 0.02499(17) 0.0641(9) Uani 1 1 d . . .
O5 O 0.5577(3) 0.62065(12) 0.2522(2) 0.0603(8) Uani 1 1 d . . .
O6 O 0.3587(5) 0.55387(16) -0.0322(2) 0.1014(12) Uani 1 1 d . . .
O7 O 0.5596(4) 0.47368(14) 0.2618(3) 0.0821(11) Uani 1 1 d . . .
O8 O 0.0749(5) 0.40460(14) 0.1029(3) 0.1061(14) Uani 1 1 d . . .
O9 O -0.0356(4) 0.40971(13) 0.3420(3) 0.0860(11) Uani 1 1 d . . .
O10 O 0.3443(4) 0.55193(14) 0.4696(2) 0.0734(10) Uani 1 1 d . . .
O11 O -0.2495(4) 0.58348(14) 0.4477(2) 0.0721(9) Uani 1 1 d . . .
C1 C 0.2517(5) 0.70389(15) 0.3854(2) 0.0432(9) Uani 1 1 d . . .
H1A H 0.3537 0.6951 0.4294 0.052 Uiso 1 1 calc R . .
C2 C 0.0795(5) 0.68831(15) 0.4050(2) 0.0469(10) Uani 1 1 d . . .
H2A H 0.0410 0.6658 0.4633 0.056 Uiso 1 1 calc R . .
C3 C -0.0307(5) 0.71405(15) 0.3277(3) 0.0520(10) Uani 1 1 d . . .
H3A H -0.1584 0.7123 0.3240 0.062 Uiso 1 1 calc R . .
C4 C 0.0727(4) 0.74576(15) 0.2635(3) 0.0470(10) Uani 1 1 d . . .
H4A H 0.0293 0.7712 0.2079 0.056 Uiso 1 1 calc R . .
C5 C 0.2529(4) 0.74072(14) 0.2974(2) 0.0385(9) Uani 1 1 d . . .
C6 C 0.4089(4) 0.77027(14) 0.2600(2) 0.0416(9) Uani 1 1 d . . .
C7 C 0.3853(5) 0.81460(16) 0.1725(3) 0.0536(11) Uani 1 1 d . . .
H7A H 0.3222 0.8501 0.1942 0.064 Uiso 1 1 calc R . .
H7B H 0.3164 0.7953 0.1191 0.064 Uiso 1 1 calc R . .
C8 C 0.5605(5) 0.83429(17) 0.1331(3) 0.0599(12) Uani 1 1 d . . .
H8A H 0.5394 0.8654 0.0827 0.072 Uiso 1 1 calc R . .
H8B H 0.6287 0.8527 0.1876 0.072 Uiso 1 1 calc R . .
C9 C 0.6669(5) 0.78506(17) 0.0888(3) 0.0512(10) Uani 1 1 d . . .
C10 C 0.6611(6) 0.6866(2) 0.0188(3) 0.0788(16) Uani 1 1 d . . .
H10A H 0.5791 0.6551 0.0005 0.118 Uiso 1 1 calc R . .
H10B H 0.7449 0.6711 0.0675 0.118 Uiso 1 1 calc R . .
H10C H 0.7201 0.6996 -0.0394 0.118 Uiso 1 1 calc R . .
C11 C 0.1728(5) 0.66941(15) 0.1059(3) 0.0449(10) Uani 1 1 d . . .
C12 C 0.4056(4) 0.62136(14) 0.2467(2) 0.0401(9) Uani 1 1 d . . .
C13 C 0.3095(6) 0.54372(18) 0.0448(3) 0.0647(13) Uani 1 1 d . . .
C14 C 0.4366(5) 0.49321(18) 0.2266(3) 0.0573(12) Uani 1 1 d . . .
C15 C 0.1280(6) 0.44964(18) 0.1287(3) 0.0672(14) Uani 1 1 d . . .
C16 C -0.0040(5) 0.45969(17) 0.3359(3) 0.0567(12) Uani 1 1 d . . .
C17 C 0.2273(5) 0.54743(15) 0.4125(3) 0.0487(10) Uani 1 1 d . . .
C18 C -0.1400(5) 0.56675(16) 0.4032(3) 0.0468(10) Uani 1 1 d . . .

loop_
_atom_site_aniso_label
_atom_site_aniso_U_11
_atom_site_aniso_U_22
_atom_site_aniso_U_33
_atom_site_aniso_U_23
_atom_site_aniso_U_13
_atom_site_aniso_U_12
Ru1 0.04443(15) 0.04478(14) 0.04022(14) -0.00645(11) 0.00397(12) 0.00776(12)
Mo1 0.02694(13) 0.03766(12) 0.02695(12) -0.00106(10) 0.00127(10) 0.00290(10)
Co1 0.0330(2) 0.0438(2) 0.0357(2) 0.00372(17) 0.00104(18) -0.00226(18)
S1 0.0338(4) 0.0459(4) 0.0369(4) -0.0013(3) -0.0062(3) 0.0008(3)
O1 0.0360(13) 0.0748(16) 0.0480(14) 0.0063(12) -0.0078(11) -0.0059(12)
O2 0.0424(14) 0.0676(15) 0.0668(16) -0.0011(13) 0.0009(13) 0.0024(12)
O3 0.0426(16) 0.115(2) 0.0705(18) 0.0223(17) 0.0020(14) -0.0067(16)
O4 0.090(2) 0.0701(16) 0.0314(12) 0.0091(11) -0.0050(13) -0.0101(15)
O5 0.0388(14) 0.0614(15) 0.0806(18) -0.0014(14) 0.0008(13) 0.0063(12)
O6 0.142(3) 0.111(2) 0.0537(16) 0.0039(16) 0.0450(16) 0.037(2)
O7 0.0565(18) 0.085(2) 0.104(2) 0.0138(17) -0.0058(18) 0.0231(15)
O8 0.130(3) 0.0705(19) 0.117(3) -0.0364(18) -0.010(2) -0.008(2)
O9 0.087(2) 0.0562(16) 0.115(2) 0.0154(16) 0.002(2) -0.0162(15)
O10 0.0597(18) 0.091(2) 0.0681(18) 0.0155(15) -0.0221(15) -0.0185(15)
O11 0.0562(17) 0.091(2) 0.0705(17) -0.0037(16) 0.0213(14) 0.0005(16)
C1 0.0470(19) 0.0548(18) 0.0278(14) -0.0097(13) 0.0014(14) -0.0068(15)
C2 0.053(2) 0.0516(18) 0.0370(16) -0.0109(14) 0.0163(15) -0.0086(15)
C3 0.0409(19) 0.0454(17) 0.071(2) -0.0168(16) 0.0178(17) -0.0002(15)
C4 0.0398(18) 0.0394(16) 0.062(2) -0.0079(15) 0.0099(16) 0.0072(14)
C5 0.0351(17) 0.0452(16) 0.0351(16) -0.0072(13) -0.0004(13) -0.0014(13)
C6 0.0362(17) 0.0408(16) 0.0476(18) -0.0040(14) 0.0013(15) 0.0013(14)
C7 0.050(2) 0.0443(18) 0.067(2) 0.0094(17) 0.0015(19) 0.0043(16)
C8 0.057(2) 0.056(2) 0.068(2) 0.0192(17) 0.013(2) -0.0087(18)
C9 0.0368(19) 0.075(2) 0.0415(17) 0.0230(16) 0.0014(15) -0.0008(17)
C10 0.081(3) 0.086(3) 0.071(3) 0.007(2) 0.016(2) 0.023(2)
C11 0.049(2) 0.0454(17) 0.0400(17) 0.0006(14) -0.0059(16) -0.0035(15)
C12 0.0427(18) 0.0397(15) 0.0382(16) 0.0066(13) 0.0053(14) 0.0037(14)
C13 0.084(3) 0.069(2) 0.0416(19) -0.0147(17) 0.0069(19) 0.023(2)
C14 0.048(2) 0.052(2) 0.073(2) -0.0056(18) 0.012(2) -0.0004(17)
C15 0.074(3) 0.052(2) 0.075(3) -0.0208(19) -0.001(2) 0.005(2)
C16 0.053(2) 0.058(2) 0.059(2) 0.0111(18) -0.0027(19) -0.0045(18)
C17 0.051(2) 0.0458(17) 0.0496(19) 0.0119(15) 0.0030(17) -0.0081(16)
C18 0.044(2) 0.0551(19) 0.0417(17) -0.0021(15) 0.0072(15) -0.0028(16)

loop_
_atom_type_symbol
_atom_type_description
_atom_type_scat_dispersion_real
_atom_type_scat_dispersion_imag
_atom_type_scat_source
C C 0.0033 0.0016 'International Tables Vol C Tables 4.2.6.8 and 6.1.1.4'
H H 0.0000 0.0000 'International Tables Vol C Tables 4.2.6.8 and 6.1.1.4'
O O 0.0106 0.0060 'International Tables Vol C Tables 4.2.6.8 and 6.1.1.4'
Co Co 0.3494 0.9721 'International Tables Vol C Tables 4.2.6.8 and 6.1.1.4'
Mo Mo -1.6832 0.6857 'International Tables Vol C Tables 4.2.6.8 and 6.1.1.4'
Ru Ru -1.2594 0.8363 'International Tables Vol C Tables 4.2.6.8 and 6.1.1.4'
S S 0.1246 0.1234 'International Tables Vol C Tables 4.2.6.8 and 6.1.1.4'

loop_
_geom_angle_atom_site_label_1
_geom_angle_atom_site_label_2
_geom_angle_atom_site_label_3
_geom_angle
_geom_angle_site_symmetry_1
_geom_angle_site_symmetry_3
_geom_angle_publ_flag
C13 Ru1 C15 93.30(18) . . ?
C13 Ru1 C14 95.16(19) . . ?
C15 Ru1 C14 95.14(18) . . ?
C13 Ru1 S1 108.80(14) . . ?
C15 Ru1 S1 95.19(14) . . ?
C14 Ru1 S1 153.24(13) . . ?
C13 Ru1 Co1 158.82(13) . . ?
C15 Ru1 Co1 98.03(14) . . ?
C14 Ru1 Co1 101.54(13) . . ?
S1 Ru1 Co1 52.53(3) . . ?
C13 Ru1 Mo1 102.19(12) . . ?
C15 Ru1 Mo1 148.19(14) . . ?
C14 Ru1 Mo1 110.68(12) . . ?
S1 Ru1 Mo1 53.62(2) . . ?
Co1 Ru1 Mo1 59.741(15) . . ?
C12 Mo1 C11 87.95(14) . . ?
C12 Mo1 C5 87.86(13) . . ?
C11 Mo1 C5 90.00(12) . . ?
C12 Mo1 C1 84.39(13) . . ?
C11 Mo1 C1 125.69(13) . . ?
C5 Mo1 C1 36.16(11) . . ?
C12 Mo1 C4 122.64(13) . . ?
C11 Mo1 C4 81.44(13) . . ?
C5 Mo1 C4 36.47(12) . . ?
C1 Mo1 C4 59.24(12) . . ?
C12 Mo1 C3 142.32(13) . . ?
C11 Mo1 C3 108.15(14) . . ?
C5 Mo1 C3 59.21(12) . . ?
C1 Mo1 C3 58.39(13) . . ?
C4 Mo1 C3 34.31(12) . . ?
C12 Mo1 C2 113.99(13) . . ?
C11 Mo1 C2 139.40(13) . . ?
C5 Mo1 C2 59.07(11) . . ?
C1 Mo1 C2 34.66(12) . . ?
C4 Mo1 C2 57.99(12) . . ?
C3 Mo1 C2 34.99(12) . . ?
C12 Mo1 S1 115.94(10) . . ?
C11 Mo1 S1 82.76(10) . . ?
C5 Mo1 S1 154.68(9) . . ?
C1 Mo1 S1 147.09(9) . . ?
C4 Mo1 S1 118.23(9) . . ?
C3 Mo1 S1 100.08(9) . . ?
C2 Mo1 S1 113.40(9) . . ?
C12 Mo1 Co1 96.54(9) . . ?
C11 Mo1 Co1 129.50(10) . . ?
C5 Mo1 Co1 140.27(8) . . ?
C1 Mo1 Co1 104.80(9) . . ?
C4 Mo1 Co1 132.62(9) . . ?
C3 Mo1 Co1 98.37(9) . . ?
C2 Mo1 Co1 83.54(9) . . ?
S1 Mo1 Co1 50.16(3) . . ?
C12 Mo1 Ru1 64.68(9) . . ?
C11 Mo1 Ru1 82.61(10) . . ?
C5 Mo1 Ru1 151.68(9) . . ?
C1 Mo1 Ru1 138.19(9) . . ?
C4 Mo1 Ru1 162.09(9) . . ?
C3 Mo1 Ru1 148.90(9) . . ?
C2 Mo1 Ru1 137.09(8) . . ?
S1 Mo1 Ru1 51.29(3) . . ?
Co1 Mo1 Ru1 55.48(3) . . ?
C17 Co1 C16 103.18(17) . . ?
C17 Co1 C18 105.19(17) . . ?
C16 Co1 C18 99.06(17) . . ?
C17 Co1 S1 137.02(12) . . ?
C16 Co1 S1 107.80(13) . . ?
C18 Co1 S1 98.61(12) . . ?
C17 Co1 Ru1 94.02(12) . . ?
C16 Co1 Ru1 91.27(13) . . ?
C18 Co1 Ru1 155.34(11) . . ?
S1 Co1 Ru1 56.80(4) . . ?
C17 Co1 Mo1 83.48(11) . . ?
C16 Co1 Mo1 155.72(13) . . ?
C18 Co1 Mo1 101.66(11) . . ?
S1 Co1 Mo1 56.65(3) . . ?
Ru1 Co1 Mo1 64.78(2) . . ?
Co1 S1 Ru1 70.68(3) . . ?
Co1 S1 Mo1 73.18(3) . . ?
Ru1 S1 Mo1 75.09(4) . . ?
C9 O2 C10 116.3(3) . . ?
C2 C1 C5 109.3(3) . . ?
C2 C1 Mo1 75.44(19) . . ?
C5 C1 Mo1 71.36(18) . . ?
C1 C2 C3 107.6(3) . . ?
C1 C2 Mo1 69.90(18) . . ?
C3 C2 Mo1 71.94(19) . . ?
C4 C3 C2 108.3(3) . . ?
C4 C3 Mo1 70.7(2) . . ?
C2 C3 Mo1 73.07(19) . . ?
C3 C4 C5 109.4(3) . . ?
C3 C4 Mo1 75.0(2) . . ?
C5 C4 Mo1 71.13(18) . . ?
C1 C5 C4 105.4(3) . . ?
C1 C5 C6 124.3(3) . . ?
C4 C5 C6 130.0(3) . . ?
C1 C5 Mo1 72.48(18) . . ?
C4 C5 Mo1 72.40(18) . . ?
C6 C5 Mo1 124.0(2) . . ?
O1 C6 C5 120.8(3) . . ?
O1 C6 C7 121.1(3) . . ?
C5 C6 C7 118.1(3) . . ?
C6 C7 C8 111.5(3) . . ?
C9 C8 C7 115.7(3) . . ?
O3 C9 O2 123.9(4) . . ?
O3 C9 C8 124.1(4) . . ?
O2 C9 C8 112.0(3) . . ?
O4 C11 Mo1 178.6(3) . . ?
O5 C12 Mo1 164.3(3) . . ?
O6 C13 Ru1 178.3(4) . . ?
O7 C14 Ru1 177.6(4) . . ?
O8 C15 Ru1 179.1(4) . . ?
O9 C16 Co1 177.1(4) . . ?
O10 C17 Co1 176.3(3) . . ?
O11 C18 Co1 179.4(3) . . ?

loop_
_geom_bond_atom_site_label_1
_geom_bond_atom_site_label_2
_geom_bond_distance
_geom_bond_site_symmetry_2
_geom_bond_publ_flag
Ru1 C13 1.887(4) . ?
Ru1 C15 1.906(4) . ?
Ru1 C14 1.926(4) . ?
Ru1 S1 2.3234(12) . ?
Ru1 Co1 2.6203(10) . ?
Ru1 Mo1 2.8773(11) . ?
Mo1 C12 1.964(4) . ?
Mo1 C11 2.006(4) . ?
Mo1 C5 2.296(3) . ?
Mo1 C1 2.311(3) . ?
Mo1 C4 2.313(3) . ?
Mo1 C3 2.367(4) . ?
Mo1 C2 2.382(3) . ?
Mo1 S1 2.3973(11) . ?
Mo1 Co1 2.7471(10) . ?
Co1 C17 1.770(4) . ?
Co1 C16 1.790(4) . ?
Co1 C18 1.815(4) . ?
Co1 S1 2.2037(12) . ?
O1 C6 1.211(4) . ?
O2 C9 1.332(5) . ?
O2 C10 1.447(5) . ?
O3 C9 1.198(4) . ?
O4 C11 1.132(4) . ?
O5 C12 1.167(4) . ?
O6 C13 1.134(5) . ?
O7 C14 1.124(5) . ?
O8 C15 1.121(5) . ?
O9 C16 1.130(5) . ?
O10 C17 1.161(4) . ?
O11 C18 1.111(5) . ?
C1 C2 1.400(5) . ?
C1 C5 1.430(4) . ?
C2 C3 1.428(5) . ?
C3 C4 1.381(5) . ?
C4 C5 1.442(5) . ?
C5 C6 1.467(5) . ?
C6 C7 1.530(5) . ?
C7 C8 1.526(5) . ?
C8 C9 1.493(5) . ?

loop_
_geom_torsion_atom_site_label_1
_geom_torsion_atom_site_label_2
_geom_torsion_atom_site_label_3
_geom_torsion_atom_site_label_4
_geom_torsion
_geom_torsion_site_symmetry_1
_geom_torsion_site_symmetry_2
_geom_torsion_site_symmetry_3
_geom_torsion_site_symmetry_4
_geom_torsion_publ_flag
C13 Ru1 Mo1 C12 -73.36(17) . . . . ?
C15 Ru1 Mo1 C12 169.3(3) . . . . ?
C14 Ru1 Mo1 C12 27.01(16) . . . . ?
S1 Ru1 Mo1 C12 -177.85(10) . . . . ?
Co1 Ru1 Mo1 C12 118.58(10) . . . . ?
C13 Ru1 Mo1 C11 17.87(18) . . . . ?
C15 Ru1 Mo1 C11 -99.5(3) . . . . ?
C14 Ru1 Mo1 C11 118.24(17) . . . . ?
S1 Ru1 Mo1 C11 -86.62(11) . . . . ?
Co1 Ru1 Mo1 C11 -150.19(11) . . . . ?
C13 Ru1 Mo1 C5 -58.2(2) . . . . ?
C15 Ru1 Mo1 C5 -175.6(3) . . . . ?
C14 Ru1 Mo1 C5 42.2(2) . . . . ?
S1 Ru1 Mo1 C5 -162.70(17) . . . . ?
Co1 Ru1 Mo1 C5 133.73(17) . . . . ?
C13 Ru1 Mo1 C1 -119.64(19) . . . . ?
C15 Ru1 Mo1 C1 123.0(3) . . . . ?
C14 Ru1 Mo1 C1 -19.27(18) . . . . ?
S1 Ru1 Mo1 C1 135.87(13) . . . . ?
Co1 Ru1 Mo1 C1 72.30(13) . . . . ?
C13 Ru1 Mo1 C4 45.1(3) . . . . ?
C15 Ru1 Mo1 C4 -72.3(4) . . . . ?
C14 Ru1 Mo1 C4 145.5(3) . . . . ?
S1 Ru1 Mo1 C4 -59.4(3) . . . . ?
Co1 Ru1 Mo1 C4 -123.0(3) . . . . ?
C13 Ru1 Mo1 C3 131.0(2) . . . . ?
C15 Ru1 Mo1 C3 13.6(3) . . . . ?
C14 Ru1 Mo1 C3 -128.6(2) . . . . ?
S1 Ru1 Mo1 C3 26.54(18) . . . . ?
Co1 Ru1 Mo1 C3 -37.03(18) . . . . ?
C13 Ru1 Mo1 C2 -172.09(19) . . . . ?
C15 Ru1 Mo1 C2 70.5(3) . . . . ?
C14 Ru1 Mo1 C2 -71.72(18) . . . . ?
S1 Ru1 Mo1 C2 83.42(13) . . . . ?
Co1 Ru1 Mo1 C2 19.85(13) . . . . ?
C13 Ru1 Mo1 S1 104.49(14) . . . . ?
C15 Ru1 Mo1 S1 -12.9(2) . . . . ?
C14 Ru1 Mo1 S1 -155.14(13) . . . . ?
Co1 Ru1 Mo1 S1 -63.57(3) . . . . ?
C13 Ru1 Mo1 Co1 168.06(14) . . . . ?
C15 Ru1 Mo1 Co1 50.7(2) . . . . ?
C14 Ru1 Mo1 Co1 -91.57(13) . . . . ?
S1 Ru1 Mo1 Co1 63.57(3) . . . . ?
C13 Ru1 Co1 C17 -114.9(4) . . . . ?
C15 Ru1 Co1 C17 123.46(17) . . . . ?
C14 Ru1 Co1 C17 26.50(16) . . . . ?
S1 Ru1 Co1 C17 -146.15(11) . . . . ?
Mo1 Ru1 Co1 C17 -80.85(11) . . . . ?
C13 Ru1 Co1 C16 141.8(4) . . . . ?
C15 Ru1 Co1 C16 20.15(18) . . . . ?
C14 Ru1 Co1 C16 -76.81(17) . . . . ?
S1 Ru1 Co1 C16 110.54(13) . . . . ?
Mo1 Ru1 Co1 C16 175.83(13) . . . . ?
C13 Ru1 Co1 C18 26.6(5) . . . . ?
C15 Ru1 Co1 C18 -95.1(3) . . . . ?
C14 Ru1 Co1 C18 168.0(3) . . . . ?
S1 Ru1 Co1 C18 -4.7(3) . . . . ?
Mo1 Ru1 Co1 C18 60.6(3) . . . . ?
C13 Ru1 Co1 S1 31.3(4) . . . . ?
C15 Ru1 Co1 S1 -90.39(14) . . . . ?
C14 Ru1 Co1 S1 172.64(12) . . . . ?
Mo1 Ru1 Co1 S1 65.29(3) . . . . ?
C13 Ru1 Co1 Mo1 -34.0(4) . . . . ?
C15 Ru1 Co1 Mo1 -155.69(13) . . . . ?
C14 Ru1 Co1 Mo1 107.35(12) . . . . ?
S1 Ru1 Co1 Mo1 -65.29(3) . . . . ?
C12 Mo1 Co1 C17 44.54(15) . . . . ?
C11 Mo1 Co1 C17 137.28(18) . . . . ?
C5 Mo1 Co1 C17 -49.99(18) . . . . ?
C1 Mo1 Co1 C17 -41.36(15) . . . . ?
C4 Mo1 Co1 C17 -102.95(17) . . . . ?
C3 Mo1 Co1 C17 -100.75(15) . . . . ?
C2 Mo1 Co1 C17 -68.97(15) . . . . ?
S1 Mo1 Co1 C17 163.08(12) . . . . ?
Ru1 Mo1 Co1 C17 97.58(12) . . . . ?
C12 Mo1 Co1 C16 -63.2(3) . . . . ?
C11 Mo1 Co1 C16 29.5(3) . . . . ?
C5 Mo1 Co1 C16 -157.7(3) . . . . ?
C1 Mo1 Co1 C16 -149.1(3) . . . . ?
C4 Mo1 Co1 C16 149.3(3) . . . . ?
C3 Mo1 Co1 C16 151.5(3) . . . . ?
C2 Mo1 Co1 C16 -176.7(3) . . . . ?
S1 Mo1 Co1 C16 55.3(3) . . . . ?
Ru1 Mo1 Co1 C16 -10.2(3) . . . . ?
C12 Mo1 Co1 C18 148.76(15) . . . . ?
C11 Mo1 Co1 C18 -118.50(18) . . . . ?
C5 Mo1 Co1 C18 54.23(17) . . . . ?
C1 Mo1 Co1 C18 62.86(15) . . . . ?
C4 Mo1 Co1 C18 1.27(17) . . . . ?
C3 Mo1 Co1 C18 3.47(15) . . . . ?
C2 Mo1 Co1 C18 35.25(14) . . . . ?
S1 Mo1 Co1 C18 -92.71(12) . . . . ?
Ru1 Mo1 Co1 C18 -158.21(11) . . . . ?
C12 Mo1 Co1 S1 -118.54(10) . . . . ?
C11 Mo1 Co1 S1 -25.79(14) . . . . ?
C5 Mo1 Co1 S1 146.93(13) . . . . ?
C1 Mo1 Co1 S1 155.57(9) . . . . ?
C4 Mo1 Co1 S1 93.98(13) . . . . ?
C3 Mo1 Co1 S1 96.17(10) . . . . ?
C2 Mo1 Co1 S1 127.96(9) . . . . ?
Ru1 Mo1 Co1 S1 -65.50(4) . . . . ?
C12 Mo1 Co1 Ru1 -53.04(9) . . . . ?
C11 Mo1 Co1 Ru1 39.71(14) . . . . ?
C5 Mo1 Co1 Ru1 -147.57(13) . . . . ?
C1 Mo1 Co1 Ru1 -138.93(9) . . . . ?
C4 Mo1 Co1 Ru1 159.47(12) . . . . ?
C3 Mo1 Co1 Ru1 161.67(9) . . . . ?
C2 Mo1 Co1 Ru1 -166.55(9) . . . . ?
S1 Mo1 Co1 Ru1 65.50(4) . . . . ?
C17 Co1 S1 Ru1 54.59(18) . . . . ?
C16 Co1 S1 Ru1 -79.50(14) . . . . ?
C18 Co1 S1 Ru1 178.03(11) . . . . ?
Mo1 Co1 S1 Ru1 79.70(4) . . . . ?
C17 Co1 S1 Mo1 -25.10(17) . . . . ?
C16 Co1 S1 Mo1 -159.19(14) . . . . ?
C18 Co1 S1 Mo1 98.34(12) . . . . ?
Ru1 Co1 S1 Mo1 -79.70(4) . . . . ?
C13 Ru1 S1 Co1 -168.57(13) . . . . ?
C15 Ru1 S1 Co1 96.16(13) . . . . ?
C14 Ru1 S1 Co1 -16.2(3) . . . . ?
Mo1 Ru1 S1 Co1 -77.06(3) . . . . ?
C13 Ru1 S1 Mo1 -91.51(14) . . . . ?
C15 Ru1 S1 Mo1 173.22(13) . . . . ?
C14 Ru1 S1 Mo1 60.9(3) . . . . ?
Co1 Ru1 S1 Mo1 77.06(3) . . . . ?
C12 Mo1 S1 Co1 76.06(10) . . . . ?
C11 Mo1 S1 Co1 160.22(11) . . . . ?
C5 Mo1 S1 Co1 -125.36(19) . . . . ?
C1 Mo1 S1 Co1 -47.40(16) . . . . ?
C4 Mo1 S1 Co1 -123.58(11) . . . . ?
C3 Mo1 S1 Co1 -92.54(10) . . . . ?
C2 Mo1 S1 Co1 -58.62(10) . . . . ?
Ru1 Mo1 S1 Co1 73.90(3) . . . . ?
C12 Mo1 S1 Ru1 2.16(10) . . . . ?
C11 Mo1 S1 Ru1 86.31(11) . . . . ?
C5 Mo1 S1 Ru1 160.73(19) . . . . ?
C1 Mo1 S1 Ru1 -121.30(16) . . . . ?
C4 Mo1 S1 Ru1 162.52(10) . . . . ?
C3 Mo1 S1 Ru1 -166.44(9) . . . . ?
C2 Mo1 S1 Ru1 -132.52(9) . . . . ?
Co1 Mo1 S1 Ru1 -73.90(3) . . . . ?
C12 Mo1 C1 C2 -149.4(2) . . . . ?
C11 Mo1 C1 C2 127.2(2) . . . . ?
C5 Mo1 C1 C2 116.6(3) . . . . ?
C4 Mo1 C1 C2 77.1(2) . . . . ?
C3 Mo1 C1 C2 36.7(2) . . . . ?
S1 Mo1 C1 C2 -18.3(3) . . . . ?
Co1 Mo1 C1 C2 -54.1(2) . . . . ?
Ru1 Mo1 C1 C2 -108.3(2) . . . . ?
C12 Mo1 C1 C5 94.1(2) . . . . ?
C11 Mo1 C1 C5 10.7(3) . . . . ?
C4 Mo1 C1 C5 -39.50(19) . . . . ?
C3 Mo1 C1 C5 -79.8(2) . . . . ?
C2 Mo1 C1 C5 -116.6(3) . . . . ?
S1 Mo1 C1 C5 -134.87(17) . . . . ?
Co1 Mo1 C1 C5 -170.64(17) . . . . ?
Ru1 Mo1 C1 C5 135.09(17) . . . . ?
C5 C1 C2 C3 1.4(4) . . . . ?
Mo1 C1 C2 C3 -62.4(2) . . . . ?
C5 C1 C2 Mo1 63.9(2) . . . . ?
C12 Mo1 C2 C1 33.7(2) . . . . ?
C11 Mo1 C2 C1 -83.6(3) . . . . ?
C5 Mo1 C2 C1 -37.97(19) . . . . ?
C4 Mo1 C2 C1 -81.0(2) . . . . ?
C3 Mo1 C2 C1 -117.3(3) . . . . ?
S1 Mo1 C2 C1 169.29(17) . . . . ?
Co1 Mo1 C2 C1 128.01(19) . . . . ?
Ru1 Mo1 C2 C1 111.66(19) . . . . ?
C12 Mo1 C2 C3 151.0(2) . . . . ?
C11 Mo1 C2 C3 33.7(3) . . . . ?
C5 Mo1 C2 C3 79.4(2) . . . . ?
C1 Mo1 C2 C3 117.3(3) . . . . ?
C4 Mo1 C2 C3 36.3(2) . . . . ?
S1 Mo1 C2 C3 -73.4(2) . . . . ?
Co1 Mo1 C2 C3 -114.67(19) . . . . ?
Ru1 Mo1 C2 C3 -131.02(17) . . . . ?
C1 C2 C3 C4 -1.2(4) . . . . ?
Mo1 C2 C3 C4 -62.3(2) . . . . ?
C1 C2 C3 Mo1 61.1(2) . . . . ?
C12 Mo1 C3 C4 70.6(3) . . . . ?
C11 Mo1 C3 C4 -40.7(2) . . . . ?
C5 Mo1 C3 C4 38.1(2) . . . . ?
C1 Mo1 C3 C4 80.6(2) . . . . ?
C2 Mo1 C3 C4 117.0(3) . . . . ?
S1 Mo1 C3 C4 -126.3(2) . . . . ?
Co1 Mo1 C3 C4 -177.1(2) . . . . ?
Ru1 Mo1 C3 C4 -147.03(18) . . . . ?
C12 Mo1 C3 C2 -46.4(3) . . . . ?
C11 Mo1 C3 C2 -157.7(2) . . . . ?
C5 Mo1 C3 C2 -78.9(2) . . . . ?
C1 Mo1 C3 C2 -36.40(19) . . . . ?
C4 Mo1 C3 C2 -117.0(3) . . . . ?
S1 Mo1 C3 C2 116.72(19) . . . . ?
Co1 Mo1 C3 C2 65.88(19) . . . . ?
Ru1 Mo1 C3 C2 96.0(2) . . . . ?
C2 C3 C4 C5 0.6(4) . . . . ?
Mo1 C3 C4 C5 -63.3(2) . . . . ?
C2 C3 C4 Mo1 63.9(2) . . . . ?
C12 Mo1 C4 C3 -136.8(2) . . . . ?
C11 Mo1 C4 C3 141.2(2) . . . . ?
C5 Mo1 C4 C3 -117.0(3) . . . . ?
C1 Mo1 C4 C3 -77.9(2) . . . . ?
C2 Mo1 C4 C3 -37.1(2) . . . . ?
S1 Mo1 C4 C3 64.3(2) . . . . ?
Co1 Mo1 C4 C3 3.9(3) . . . . ?
Ru1 Mo1 C4 C3 113.9(3) . . . . ?
C12 Mo1 C4 C5 -19.8(2) . . . . ?
C11 Mo1 C4 C5 -101.7(2) . . . . ?
C1 Mo1 C4 C5 39.16(19) . . . . ?
C3 Mo1 C4 C5 117.0(3) . . . . ?
C2 Mo1 C4 C5 80.0(2) . . . . ?
S1 Mo1 C4 C5 -178.72(15) . . . . ?
Co1 Mo1 C4 C5 120.89(17) . . . . ?
Ru1 Mo1 C4 C5 -129.1(3) . . . . ?
C2 C1 C5 C4 -1.1(4) . . . . ?
Mo1 C1 C5 C4 65.4(2) . . . . ?
C2 C1 C5 C6 173.8(3) . . . . ?
Mo1 C1 C5 C6 -119.7(3) . . . . ?
C2 C1 C5 Mo1 -66.5(2) . . . . ?
C3 C4 C5 C1 0.3(4) . . . . ?
Mo1 C4 C5 C1 -65.5(2) . . . . ?
C3 C4 C5 C6 -174.2(3) . . . . ?
Mo1 C4 C5 C6 120.0(3) . . . . ?
C3 C4 C5 Mo1 65.8(2) . . . . ?
C12 Mo1 C5 C1 -83.4(2) . . . . ?
C11 Mo1 C5 C1 -171.4(2) . . . . ?
C4 Mo1 C5 C1 113.1(3) . . . . ?
C3 Mo1 C5 C1 77.4(2) . . . . ?
C2 Mo1 C5 C1 36.4(2) . . . . ?
S1 Mo1 C5 C1 115.8(2) . . . . ?
Co1 Mo1 C5 C1 14.2(3) . . . . ?
Ru1 Mo1 C5 C1 -97.1(2) . . . . ?
C12 Mo1 C5 C4 163.5(2) . . . . ?
C11 Mo1 C5 C4 75.5(2) . . . . ?
C1 Mo1 C5 C4 -113.1(3) . . . . ?
C3 Mo1 C5 C4 -35.8(2) . . . . ?
C2 Mo1 C5 C4 -76.8(2) . . . . ?
S1 Mo1 C5 C4 2.6(3) . . . . ?
Co1 Mo1 C5 C4 -98.9(2) . . . . ?
Ru1 Mo1 C5 C4 149.77(18) . . . . ?
C12 Mo1 C5 C6 36.6(3) . . . . ?
C11 Mo1 C5 C6 -51.3(3) . . . . ?
C1 Mo1 C5 C6 120.1(4) . . . . ?
C4 Mo1 C5 C6 -126.8(4) . . . . ?
C3 Mo1 C5 C6 -162.6(3) . . . . ?
C2 Mo1 C5 C6 156.4(3) . . . . ?
S1 Mo1 C5 C6 -124.2(2) . . . . ?
Co1 Mo1 C5 C6 134.3(2) . . . . ?
Ru1 Mo1 C5 C6 23.0(4) . . . . ?
C1 C5 C6 O1 8.3(5) . . . . ?
C4 C5 C6 O1 -178.2(3) . . . . ?
Mo1 C5 C6 O1 -83.0(4) . . . . ?
C1 C5 C6 C7 -172.5(3) . . . . ?
C4 C5 C6 C7 1.1(5) . . . . ?
Mo1 C5 C6 C7 96.3(3) . . . . ?
O1 C6 C7 C8 7.4(5) . . . . ?
C5 C6 C7 C8 -171.9(3) . . . . ?
C6 C7 C8 C9 64.0(4) . . . . ?
C10 O2 C9 O3 0.4(5) . . . . ?
C10 O2 C9 C8 -178.6(3) . . . . ?
C7 C8 C9 O3 -157.7(4) . . . . ?
C7 C8 C9 O2 21.3(5) . . . . ?
C12 Mo1 C11 O4 -141(15) . . . . ?
C5 Mo1 C11 O4 -54(15) . . . . ?
C1 Mo1 C11 O4 -60(15) . . . . ?
C4 Mo1 C11 O4 -18(15) . . . . ?
C3 Mo1 C11 O4 4(15) . . . . ?
C2 Mo1 C11 O4 -16(15) . . . . ?
S1 Mo1 C11 O4 102(15) . . . . ?
Co1 Mo1 C11 O4 122(15) . . . . ?
Ru1 Mo1 C11 O4 154(15) . . . . ?
C11 Mo1 C12 O5 92.1(10) . . . . ?
C5 Mo1 C12 O5 2.0(10) . . . . ?
C1 Mo1 C12 O5 -34.1(10) . . . . ?
C4 Mo1 C12 O5 13.6(11) . . . . ?
C3 Mo1 C12 O5 -25.5(11) . . . . ?
C2 Mo1 C12 O5 -52.5(10) . . . . ?
S1 Mo1 C12 O5 173.0(10) . . . . ?
Co1 Mo1 C12 O5 -138.4(10) . . . . ?
Ru1 Mo1 C12 O5 174.9(11) . . . . ?
C15 Ru1 C13 O6 46(13) . . . . ?
C14 Ru1 C13 O6 142(13) . . . . ?
S1 Ru1 C13 O6 -51(13) . . . . ?
Co1 Ru1 C13 O6 -76(13) . . . . ?
Mo1 Ru1 C13 O6 -106(13) . . . . ?
C13 Ru1 C14 O7 180(100) . . . . ?
C15 Ru1 C14 O7 -86(9) . . . . ?
S1 Ru1 C14 O7 26(9) . . . . ?
Co1 Ru1 C14 O7 13(9) . . . . ?
Mo1 Ru1 C14 O7 75(9) . . . . ?
C13 Ru1 C15 O8 32(29) . . . . ?
C14 Ru1 C15 O8 -63(29) . . . . ?
S1 Ru1 C15 O8 141(29) . . . . ?
Co1 Ru1 C15 O8 -166(29) . . . . ?
Mo1 Ru1 C15 O8 152(28) . . . . ?
C17 Co1 C16 O9 83(8) . . . . ?
C18 Co1 C16 O9 -25(8) . . . . ?
S1 Co1 C16 O9 -127(8) . . . . ?
Ru1 Co1 C16 O9 177(100) . . . . ?
Mo1 Co1 C16 O9 -174(7) . . . . ?
C16 Co1 C17 O10 -70(5) . . . . ?
C18 Co1 C17 O10 33(5) . . . . ?
S1 Co1 C17 O10 154(5) . . . . ?
Ru1 Co1 C17 O10 -163(5) . . . . ?
Mo1 Co1 C17 O10 133(5) . . . . ?
C17 Co1 C18 O11 -5(30) . . . . ?
C16 Co1 C18 O11 101(30) . . . . ?
S1 Co1 C18 O11 -149(100) . . . . ?
Ru1 Co1 C18 O11 -145(100) . . . . ?
Mo1 Co1 C18 O11 -92(30) . . . . ?
